data_4114145
loop_
_publ_author_name
'Theodore A. Betley'
'Jonas C. Peters'

_publ_section_title
;
 Dinitrogen Chemistry from Trigonally Coordinated Iron and Cobalt
 Platforms
;
_journal_name_full 'Journal of the American Chemical Society'
_journal_page_first 10782
_journal_page_last 10783
_journal_paper_doi 10.1021/ja036687f
_journal_volume 125
_journal_year 2003
_chemical_formula_sum 'C86 H170 B2 Co2 N2 Na O8 P6'
_chemical_formula_weight 1708.52
_chemical_name_systematic
; 
 ? 
;
_space_group_IT_number 2
_symmetry_cell_setting triclinic
_symmetry_space_group_name_Hall '-P 1'
_symmetry_space_group_name_H-M 'P -1'
_atom_sites_solution_hydrogens geom
_atom_sites_solution_primary direct
_atom_sites_solution_secondary difmap
_audit_creation_method SHELXL-97
_cell_angle_alpha 80.204(2)
_cell_angle_beta 85.159(2)
_cell_angle_gamma 70.543(2)
_cell_formula_units_Z 1
_cell_length_a 11.6846(10)
_cell_length_b 14.7047(13)
_cell_length_c 15.0700(13)
_cell_measurement_reflns_used 5502
_cell_measurement_temperature 96(2)
_cell_measurement_theta_max 26.43
_cell_measurement_theta_min 2.27
_cell_volume 2404.8(4)
_computing_cell_refinement 'Bruker SMART'
_computing_data_collection 'Bruker SMART'
_computing_data_reduction 'Bruker SAINT'
_computing_molecular_graphics 'Bruker SHELXTL'
_computing_publication_material 'Bruker SHELXTL'
_computing_structure_refinement 'SHELXL-97 (Sheldrick, 1997)'
_computing_structure_solution 'SHELXS-97 (Sheldrick, 1990)'
_diffrn_ambient_temperature 96(2)
_diffrn_measured_fraction_theta_full 0.918
_diffrn_measured_fraction_theta_max 0.918
_diffrn_measurement_device_type 'CCD area detector'
_diffrn_measurement_method 'phi and omega scans'
_diffrn_radiation_monochromator graphite
_diffrn_radiation_source 'fine-focus sealed tube'
_diffrn_radiation_type MoK\a
_diffrn_radiation_wavelength 0.71073
_diffrn_reflns_av_R_equivalents 0.0749
_diffrn_reflns_av_sigmaI/netI 0.0727
_diffrn_reflns_limit_h_max 15
_diffrn_reflns_limit_h_min -15
_diffrn_reflns_limit_k_max 19
_diffrn_reflns_limit_k_min -19
_diffrn_reflns_limit_l_max 20
_diffrn_reflns_limit_l_min -20
_diffrn_reflns_number 50199
_diffrn_reflns_theta_full 28.48
_diffrn_reflns_theta_max 28.48
_diffrn_reflns_theta_min 1.49
_exptl_absorpt_coefficient_mu 0.499
_exptl_absorpt_correction_type none
_exptl_crystal_colour opaque
_exptl_crystal_density_diffrn 1.180
_exptl_crystal_density_meas 0
_exptl_crystal_description block
_exptl_crystal_F_000 929
_exptl_crystal_size_max 0.34
_exptl_crystal_size_mid 0.21
_exptl_crystal_size_min 0.19
_refine_diff_density_max 0.983
_refine_diff_density_min -0.846
_refine_diff_density_rms 0.085
_refine_ls_extinction_method none
_refine_ls_goodness_of_fit_ref 1.779
_refine_ls_hydrogen_treatment mixed
_refine_ls_matrix_type full
_refine_ls_number_parameters 507
_refine_ls_number_reflns 11193
_refine_ls_number_restraints 0
_refine_ls_restrained_S_all 1.779
_refine_ls_R_factor_all 0.1073
_refine_ls_R_factor_gt 0.0595
_refine_ls_shift/su_max 0.607
_refine_ls_shift/su_mean 0.025
_refine_ls_structure_factor_coef Fsqd
_refine_ls_weighting_details 'calc w=1/[\s^2^(Fo^2^)+(0.0200P)^2^+0.0000P] where P=(Fo^2^+2Fc^2^)/3'
_refine_ls_weighting_scheme calc
_refine_ls_wR_factor_gt 0.1162
_refine_ls_wR_factor_ref 0.1235
_reflns_number_gt 7063
_reflns_number_total 11193
_reflns_threshold_expression >2sigma(I)
_cod_data_source_file ja036687fsi20030714_062459_2.cif
_cod_data_source_block tab37
_cod_depositor_comments
;

2023-09-06
Z value and formula fixed to values more according to usual
chemical conventions.                 miguel
;
_cod_original_formula_weight 854.26
_cod_original_formula_units_Z 2
_cod_original_formula_sum 'C43 H85 B Co N Na0.50 O4 P3'
_cod_database_code 4114145

loop_
_symmetry_equiv_pos_as_xyz
'x, y, z'
'-x, -y, -z'

loop_
_atom_site_label
_atom_site_type_symbol
_atom_site_fract_x
_atom_site_fract_y
_atom_site_fract_z
_atom_site_U_iso_or_equiv
_atom_site_adp_type
_atom_site_occupancy
_atom_site_symmetry_multiplicity
_atom_site_calc_flag
_atom_site_refinement_flags
_atom_site_disorder_assembly
_atom_site_disorder_group
Co1 Co 0.85039(4) 0.63044(3) 0.56025(3) 0.02354(13) Uani 1 1 d . . .
P1 P 0.64774(7) 0.68513(6) 0.56454(5) 0.02261(19) Uani 1 1 d . . .
P2 P 0.87080(7) 0.77755(6) 0.54834(6) 0.0258(2) Uani 1 1 d . B .
P3 P 0.86292(7) 0.60213(6) 0.71110(6) 0.0245(2) Uani 1 1 d . . .
N1 N 0.9617(2) 0.52978(17) 0.51495(16) 0.0223(6) Uani 1 1 d . . .
B1 B 0.6856(3) 0.8006(3) 0.6960(2) 0.0237(8) Uani 1 1 d . . .
C1 C 0.6049(3) 0.8861(2) 0.7547(2) 0.0236(7) Uani 1 1 d . . .
C2 C 0.5856(3) 0.8713(2) 0.8470(2) 0.0311(8) Uani 1 1 d . . .
H2 H 0.6184 0.8072 0.8791 0.037 Uiso 1 1 calc R . .
C3 C 0.5203(3) 0.9460(3) 0.8949(2) 0.0404(9) Uani 1 1 d . . .
H3 H 0.5098 0.9324 0.9584 0.048 Uiso 1 1 calc R . .
C4 C 0.4707(3) 1.0396(2) 0.8509(2) 0.0369(9) Uani 1 1 d . . .
H4 H 0.4276 1.0914 0.8834 0.044 Uiso 1 1 calc R . .
C5 C 0.4850(3) 1.0565(2) 0.7590(2) 0.0333(8) Uani 1 1 d . . .
H5 H 0.4496 1.1202 0.7272 0.040 Uiso 1 1 calc R . .
C6 C 0.5503(3) 0.9818(2) 0.7126(2) 0.0300(8) Uani 1 1 d . . .
H6 H 0.5587 0.9959 0.6490 0.036 Uiso 1 1 calc R . .
C7 C 0.5897(3) 0.7902(2) 0.6249(2) 0.0227(7) Uani 1 1 d . . .
H7A H 0.5664 0.8503 0.5800 0.027 Uiso 1 1 calc R . .
H7B H 0.5150 0.7863 0.6594 0.027 Uiso 1 1 calc R . .
C8 C 0.7962(3) 0.8392(2) 0.6433(2) 0.0243(7) Uani 1 1 d . . .
H8A H 0.8584 0.8304 0.6876 0.029 Uiso 1 1 calc R . .
H8B H 0.7619 0.9099 0.6213 0.029 Uiso 1 1 calc R . .
C9 C 0.7445(3) 0.6964(2) 0.76340(19) 0.0238(7) Uani 1 1 d . . .
H9A H 0.6782 0.6701 0.7869 0.029 Uiso 1 1 calc R . .
H9B H 0.7792 0.7099 0.8155 0.029 Uiso 1 1 calc R . .
C10 C 0.6267(3) 0.4974(2) 0.5951(2) 0.0398(9) Uani 1 1 d . . .
H10A H 0.6070 0.4481 0.6404 0.060 Uiso 1 1 calc R . .
H10B H 0.7151 0.4798 0.5866 0.060 Uiso 1 1 calc R . .
H10C H 0.5905 0.5004 0.5379 0.060 Uiso 1 1 calc R . .
C11 C 0.5764(3) 0.5964(2) 0.6269(2) 0.0296(8) Uani 1 1 d . . .
H11 H 0.6029 0.5849 0.6904 0.036 Uiso 1 1 calc R . .
C12 C 0.4363(3) 0.6266(3) 0.6336(3) 0.0590(12) Uani 1 1 d . . .
H12A H 0.4056 0.6217 0.5766 0.089 Uiso 1 1 calc R . .
H12B H 0.4027 0.6940 0.6457 0.089 Uiso 1 1 calc R . .
H12C H 0.4119 0.5832 0.6826 0.089 Uiso 1 1 calc R . .
C13 C 0.6148(3) 0.6567(3) 0.3883(2) 0.0434(10) Uani 1 1 d . . .
H13A H 0.5755 0.6066 0.4057 0.065 Uiso 1 1 calc R . .
H13B H 0.7031 0.6260 0.3903 0.065 Uiso 1 1 calc R . .
H13C H 0.5922 0.6897 0.3271 0.065 Uiso 1 1 calc R . .
C14 C 0.5738(3) 0.7307(2) 0.4532(2) 0.0321(8) Uani 1 1 d . . .
H14 H 0.6087 0.7828 0.4255 0.039 Uiso 1 1 calc R . .
C15 C 0.4380(3) 0.7828(3) 0.4520(2) 0.0464(10) Uani 1 1 d . . .
H15A H 0.4169 0.8252 0.3940 0.070 Uiso 1 1 calc R . .
H15B H 0.4139 0.8223 0.5008 0.070 Uiso 1 1 calc R . .
H15C H 0.3953 0.7346 0.4602 0.070 Uiso 1 1 calc R . .
C16 C 0.8291(3) 0.8213(3) 0.3623(2) 0.0409(9) Uani 1 1 d . . .
H16A H 0.7751 0.8630 0.3146 0.061 Uiso 1 1 calc R . .
H16B H 0.8231 0.7554 0.3704 0.061 Uiso 1 1 calc R . .
H16C H 0.9130 0.8183 0.3454 0.061 Uiso 1 1 calc R . .
C17 C 0.7920(3) 0.8633(2) 0.4502(2) 0.0333(8) Uani 1 1 d . . .
H17 H 0.7043 0.8693 0.4607 0.040 Uiso 1 1 calc R . .
C18 C 0.7953(4) 0.9679(3) 0.4372(3) 0.0612(12) Uani 1 1 d . . .
H18A H 0.8750 0.9692 0.4122 0.092 Uiso 1 1 calc R . .
H18B H 0.7809 0.9916 0.4955 0.092 Uiso 1 1 calc R . .
H18C H 0.7321 1.0099 0.3957 0.092 Uiso 1 1 calc R . .
C19 C 1.1134(3) 0.7167(3) 0.4831(3) 0.0572(12) Uani 1 1 d . B .
H19A H 1.1935 0.7248 0.4816 0.086 Uiso 1 1 calc R . .
H19B H 1.0842 0.7301 0.4216 0.086 Uiso 1 1 calc R . .
H19C H 1.1196 0.6496 0.5096 0.086 Uiso 1 1 calc R . .
C20 C 1.0275(3) 0.7852(3) 0.5379(3) 0.0670(14) Uani 1 1 d . . .
H20 H 1.0089 0.8422 0.4884 0.080 Uiso 1 1 calc R A 1
C21A C 1.0709(18) 0.8297(17) 0.5954(17) 0.056(5) Uani 0.52(3) 1 d P B 1
H21A H 1.0845 0.7888 0.6546 0.084 Uiso 0.52(3) 1 calc PR B 1
H21B H 1.0112 0.8936 0.6017 0.084 Uiso 0.52(3) 1 calc PR B 1
H21C H 1.1475 0.8382 0.5705 0.084 Uiso 0.52(3) 1 calc PR B 1
C21B C 1.0574(17) 0.8677(14) 0.5625(16) 0.047(4) Uani 0.48(3) 1 d P B 2
H21D H 1.1430 0.8459 0.5782 0.071 Uiso 0.48(3) 1 calc PR B 2
H21E H 1.0062 0.8910 0.6143 0.071 Uiso 0.48(3) 1 calc PR B 2
H21F H 1.0427 0.9207 0.5113 0.071 Uiso 0.48(3) 1 calc PR B 2
C22 C 1.1178(3) 0.5367(3) 0.7115(3) 0.0455(10) Uani 1 1 d . . .
H22A H 1.1903 0.5524 0.7217 0.068 Uiso 1 1 calc R . .
H22B H 1.1080 0.5425 0.6466 0.068 Uiso 1 1 calc R . .
H22C H 1.1267 0.4697 0.7401 0.068 Uiso 1 1 calc R . .
C23 C 1.0068(3) 0.6069(2) 0.7519(2) 0.0337(8) Uani 1 1 d . . .
H23 H 1.0099 0.6735 0.7265 0.040 Uiso 1 1 calc R . .
C24 C 1.0222(4) 0.5968(4) 0.8538(3) 0.0799(16) Uani 1 1 d . . .
H24A H 1.0396 0.5283 0.8809 0.120 Uiso 1 1 calc R . .
H24B H 0.9472 0.6367 0.8812 0.120 Uiso 1 1 calc R . .
H24C H 1.0895 0.6190 0.8644 0.120 Uiso 1 1 calc R . .
C25 C 0.9135(4) 0.3988(2) 0.7254(3) 0.0503(10) Uani 1 1 d . . .
H25A H 1.0010 0.3805 0.7340 0.075 Uiso 1 1 calc R . .
H25B H 0.8975 0.4154 0.6608 0.075 Uiso 1 1 calc R . .
H25C H 0.8852 0.3440 0.7513 0.075 Uiso 1 1 calc R . .
C26 C 0.8485(4) 0.4843(2) 0.7707(2) 0.0439(10) Uani 1 1 d . . .
H26 H 0.7639 0.4939 0.7536 0.053 Uiso 1 1 calc R . .
C27 C 0.8308(5) 0.4688(3) 0.8694(3) 0.0779(15) Uani 1 1 d . . .
H27A H 0.7954 0.4163 0.8872 0.117 Uiso 1 1 calc R . .
H27B H 0.7760 0.5290 0.8889 0.117 Uiso 1 1 calc R . .
H27C H 0.9093 0.4506 0.8978 0.117 Uiso 1 1 calc R . .
Na1 Na 1.0000 1.0000 1.0000 0.0356(5) Uani 1 2 d S . .
O1 O 1.1436(2) 0.89195(18) 0.91343(17) 0.0505(7) Uani 1 1 d . . .
C28 C 1.2352(5) 0.9172(4) 0.8599(4) 0.109(2) Uani 1 1 d . . .
H28A H 1.3000 0.9173 0.8982 0.130 Uiso 1 1 calc R . .
H28B H 1.2017 0.9832 0.8251 0.130 Uiso 1 1 calc R . .
C29 C 1.2848(5) 0.8444(4) 0.7982(4) 0.0949(18) Uani 1 1 d . . .
H29A H 1.2525 0.8713 0.7372 0.114 Uiso 1 1 calc R . .
H29B H 1.3745 0.8251 0.7939 0.114 Uiso 1 1 calc R . .
C30 C 1.2487(7) 0.7661(4) 0.8344(4) 0.164(4) Uani 1 1 d . . .
H30A H 1.3188 0.7123 0.8618 0.197 Uiso 1 1 calc R . .
H30B H 1.2182 0.7427 0.7865 0.197 Uiso 1 1 calc R . .
C31 C 1.1523(4) 0.7948(3) 0.9036(3) 0.0744(14) Uani 1 1 d . . .
H31A H 1.0743 0.7931 0.8840 0.089 Uiso 1 1 calc R . .
H31B H 1.1737 0.7503 0.9612 0.089 Uiso 1 1 calc R . .
O2 O 0.9078(2) 0.87970(18) 1.03679(16) 0.0476(7) Uani 1 1 d . . .
C32 C 0.9351(4) 0.8043(3) 1.1110(3) 0.0615(12) Uani 1 1 d . . .
H32A H 0.9450 0.8301 1.1654 0.074 Uiso 1 1 calc R . .
H32B H 1.0117 0.7526 1.0987 0.074 Uiso 1 1 calc R . .
C33 C 0.8320(3) 0.7638(3) 1.1255(3) 0.0520(11) Uani 1 1 d . . .
H33A H 0.7673 0.8001 1.1652 0.062 Uiso 1 1 calc R . .
H33B H 0.8600 0.6937 1.1513 0.062 Uiso 1 1 calc R . .
C34 C 0.7897(4) 0.7791(3) 1.0306(3) 0.0614(12) Uani 1 1 d . . .
H34A H 0.7024 0.7863 1.0305 0.074 Uiso 1 1 calc R . .
H34B H 0.8368 0.7238 0.9990 0.074 Uiso 1 1 calc R . .
C35 C 0.8124(4) 0.8721(3) 0.9871(3) 0.0634(12) Uani 1 1 d . . .
H35A H 0.8377 0.8691 0.9230 0.076 Uiso 1 1 calc R . .
H35B H 0.7380 0.9289 0.9906 0.076 Uiso 1 1 calc R . .
O3 O 0.8803(2) 1.06153(19) 0.87011(16) 0.0529(7) Uani 1 1 d . . .
C36 C 0.7675(4) 1.1391(3) 0.8656(3) 0.0618(12) Uani 1 1 d . . .
H36A H 0.7731 1.1933 0.8941 0.074 Uiso 1 1 calc R . .
H36B H 0.7020 1.1161 0.8969 0.074 Uiso 1 1 calc R . .
C37 C 0.7422(4) 1.1721(3) 0.7678(3) 0.0647(13) Uani 1 1 d . . .
H37A H 0.7711 1.2279 0.7440 0.078 Uiso 1 1 calc R . .
H37B H 0.6544 1.1911 0.7570 0.078 Uiso 1 1 calc R . .
C38 C 0.8129(4) 1.0833(4) 0.7258(3) 0.0853(16) Uani 1 1 d . . .
H38A H 0.7595 1.0459 0.7169 0.102 Uiso 1 1 calc R . .
H38B H 0.8489 1.1024 0.6667 0.102 Uiso 1 1 calc R . .
C39 C 0.9032(5) 1.0279(4) 0.7852(3) 0.0965(19) Uani 1 1 d . . .
H39A H 0.9827 1.0319 0.7599 0.116 Uiso 1 1 calc R . .
H39B H 0.9070 0.9587 0.7933 0.116 Uiso 1 1 calc R . .
O4 O 0.5753(4) 0.3668(4) 0.9372(4) 0.1618(19) Uani 1 1 d . . .
C40 C 0.5225(7) 0.4437(8) 0.8665(5) 0.227(6) Uani 1 1 d . . .
H40A H 0.5277 0.4196 0.8083 0.273 Uiso 1 1 calc R . .
H40B H 0.5598 0.4960 0.8594 0.273 Uiso 1 1 calc R . .
C41 C 0.3883(6) 0.4782(7) 0.9051(6) 0.172(3) Uani 1 1 d . . .
H41A H 0.3809 0.4989 0.9651 0.206 Uiso 1 1 calc R . .
H41B H 0.3308 0.5280 0.8628 0.206 Uiso 1 1 calc R . .
C42 C 0.3844(10) 0.3915(7) 0.9080(9) 0.280(9) Uani 1 1 d . . .
H42A H 0.3990 0.3718 0.8473 0.336 Uiso 1 1 calc R . .
H42B H 0.3048 0.3869 0.9322 0.336 Uiso 1 1 calc R . .
C43 C 0.4774(8) 0.3335(7) 0.9654(8) 0.278(8) Uani 1 1 d . . .
H43A H 0.4979 0.2638 0.9597 0.334 Uiso 1 1 calc R . .
H43B H 0.4535 0.3418 1.0289 0.334 Uiso 1 1 calc R . .

loop_
_atom_site_aniso_label
_atom_site_aniso_U_11
_atom_site_aniso_U_22
_atom_site_aniso_U_33
_atom_site_aniso_U_23
_atom_site_aniso_U_13
_atom_site_aniso_U_12
Co1 0.0212(2) 0.0223(2) 0.0267(3) -0.01245(19) 0.00346(18) -0.00332(18)
P1 0.0215(4) 0.0240(4) 0.0234(5) -0.0105(4) 0.0022(3) -0.0061(4)
P2 0.0238(5) 0.0271(5) 0.0289(5) -0.0128(4) 0.0077(4) -0.0090(4)
P3 0.0237(5) 0.0210(4) 0.0277(5) -0.0096(4) 0.0006(4) -0.0031(4)
N1 0.0210(15) 0.0233(15) 0.0233(15) -0.0073(11) 0.0025(11) -0.0071(11)
B1 0.0253(19) 0.0238(19) 0.022(2) -0.0105(16) 0.0023(15) -0.0051(16)
C1 0.0215(16) 0.0261(18) 0.0246(18) -0.0096(14) 0.0009(14) -0.0070(14)
C2 0.0327(19) 0.0275(19) 0.0267(19) -0.0072(15) -0.0006(15) 0.0002(15)
C3 0.044(2) 0.045(2) 0.0240(19) -0.0136(17) 0.0018(17) 0.0006(18)
C4 0.038(2) 0.033(2) 0.035(2) -0.0185(17) -0.0007(17) 0.0013(16)
C5 0.0323(19) 0.0264(18) 0.036(2) -0.0109(16) 0.0010(16) -0.0007(15)
C6 0.0326(19) 0.0279(19) 0.0256(18) -0.0069(15) 0.0049(15) -0.0048(15)
C7 0.0207(16) 0.0210(16) 0.0244(17) -0.0081(13) 0.0041(13) -0.0030(13)
C8 0.0258(17) 0.0219(17) 0.0251(18) -0.0097(14) 0.0026(14) -0.0056(14)
C9 0.0228(17) 0.0270(17) 0.0222(17) -0.0110(14) 0.0027(13) -0.0061(14)
C10 0.037(2) 0.031(2) 0.055(3) -0.0104(18) 0.0004(18) -0.0135(17)
C11 0.0312(19) 0.0289(18) 0.0315(19) -0.0078(15) -0.0017(15) -0.0116(15)
C12 0.043(2) 0.041(2) 0.093(4) -0.012(2) 0.020(2) -0.018(2)
C13 0.060(3) 0.041(2) 0.028(2) -0.0114(17) -0.0076(18) -0.0114(19)
C14 0.0279(19) 0.038(2) 0.0283(19) -0.0093(16) -0.0024(15) -0.0059(16)
C15 0.032(2) 0.071(3) 0.035(2) -0.015(2) -0.0005(17) -0.0128(19)
C16 0.037(2) 0.057(2) 0.029(2) -0.0091(18) 0.0073(17) -0.0175(19)
C17 0.040(2) 0.034(2) 0.029(2) -0.0056(16) 0.0079(16) -0.0176(17)
C18 0.097(4) 0.040(2) 0.047(3) 0.002(2) -0.002(2) -0.028(2)
C19 0.030(2) 0.066(3) 0.088(3) -0.051(3) 0.018(2) -0.018(2)
C20 0.034(2) 0.085(3) 0.108(4) -0.069(3) 0.033(2) -0.035(2)
C21A 0.053(8) 0.049(11) 0.085(13) -0.042(8) 0.027(8) -0.033(9)
C21B 0.038(6) 0.027(8) 0.086(13) -0.017(6) -0.002(7) -0.019(7)
C22 0.026(2) 0.054(2) 0.055(3) -0.021(2) -0.0075(18) -0.0026(18)
C23 0.0263(19) 0.0305(19) 0.043(2) -0.0112(16) -0.0050(16) -0.0037(15)
C24 0.038(3) 0.139(5) 0.071(3) -0.064(3) -0.009(2) -0.014(3)
C25 0.069(3) 0.025(2) 0.053(3) -0.0097(18) 0.002(2) -0.0095(19)
C26 0.065(3) 0.030(2) 0.034(2) -0.0073(17) 0.0111(19) -0.0134(19)
C27 0.144(5) 0.040(3) 0.043(3) -0.008(2) 0.016(3) -0.025(3)
Na1 0.0359(11) 0.0370(11) 0.0252(10) -0.0034(8) -0.0011(8) -0.0010(9)
O1 0.0476(16) 0.0503(17) 0.0524(17) -0.0204(14) 0.0175(14) -0.0126(13)
C28 0.092(4) 0.125(5) 0.138(5) -0.077(4) 0.082(4) -0.066(4)
C29 0.086(4) 0.127(5) 0.092(4) -0.058(4) 0.055(3) -0.055(4)
C30 0.226(8) 0.071(4) 0.151(6) -0.030(4) 0.145(6) -0.019(5)
C31 0.092(4) 0.050(3) 0.072(3) -0.020(2) 0.038(3) -0.016(3)
O2 0.0530(17) 0.0509(17) 0.0363(15) 0.0057(13) -0.0097(13) -0.0176(13)
C32 0.057(3) 0.058(3) 0.057(3) 0.012(2) -0.009(2) -0.010(2)
C33 0.046(2) 0.044(2) 0.058(3) -0.001(2) 0.002(2) -0.007(2)
C34 0.067(3) 0.054(3) 0.063(3) -0.025(2) 0.009(2) -0.013(2)
C35 0.068(3) 0.082(3) 0.039(3) -0.002(2) 0.000(2) -0.027(3)
O3 0.0537(17) 0.0591(18) 0.0311(15) -0.0046(13) -0.0146(13) 0.0033(14)
C36 0.057(3) 0.064(3) 0.051(3) -0.003(2) -0.017(2) -0.002(2)
C37 0.083(3) 0.046(3) 0.067(3) 0.008(2) -0.042(3) -0.023(2)
C38 0.080(4) 0.100(4) 0.065(3) -0.022(3) -0.033(3) -0.002(3)
C39 0.130(5) 0.095(4) 0.037(3) -0.019(3) -0.028(3) 0.011(3)
O4 0.109(4) 0.146(4) 0.209(6) 0.007(4) -0.020(4) -0.026(3)
C40 0.121(7) 0.402(15) 0.119(6) 0.168(8) -0.044(5) -0.123(8)
C41 0.083(6) 0.186(9) 0.218(9) -0.045(7) -0.046(6) 0.011(5)
C42 0.251(13) 0.115(7) 0.52(2) 0.047(10) -0.245(14) -0.106(8)
C43 0.103(6) 0.261(11) 0.414(16) 0.230(11) -0.044(8) -0.115(7)

loop_
_atom_type_symbol
_atom_type_description
_atom_type_scat_dispersion_real
_atom_type_scat_dispersion_imag
_atom_type_scat_source
C C 0.0033 0.0016 'International Tables Vol C Tables 4.2.6.8 and 6.1.1.4'
H H 0.0000 0.0000 'International Tables Vol C Tables 4.2.6.8 and 6.1.1.4'
P P 0.1023 0.0942 'International Tables Vol C Tables 4.2.6.8 and 6.1.1.4'
Co Co 0.3494 0.9721 'International Tables Vol C Tables 4.2.6.8 and 6.1.1.4'
N N 0.0061 0.0033 'International Tables Vol C Tables 4.2.6.8 and 6.1.1.4'
B B 0.0013 0.0007 'International Tables Vol C Tables 4.2.6.8 and 6.1.1.4'
O O 0.0106 0.0060 'International Tables Vol C Tables 4.2.6.8 and 6.1.1.4'
Na Na 0.0362 0.0249 'International Tables Vol C Tables 4.2.6.8 and 6.1.1.4'

loop_
_geom_angle_atom_site_label_1
_geom_angle_atom_site_label_2
_geom_angle_atom_site_label_3
_geom_angle
_geom_angle_site_symmetry_1
_geom_angle_site_symmetry_3
N1 Co1 P2 122.95(8) . .
N1 Co1 P1 133.30(8) . .
P2 Co1 P1 95.10(3) . .
N1 Co1 P3 108.39(8) . .
P2 Co1 P3 93.53(3) . .
P1 Co1 P3 93.58(3) . .
C7 P1 C11 103.63(14) . .
C7 P1 C14 103.69(14) . .
C11 P1 C14 106.93(15) . .
C7 P1 Co1 111.00(10) . .
C11 P1 Co1 114.38(10) . .
C14 P1 Co1 115.98(10) . .
C8 P2 C17 102.60(14) . .
C8 P2 C20 106.42(15) . .
C17 P2 C20 104.3(2) . .
C8 P2 Co1 111.32(10) . .
C17 P2 Co1 112.91(11) . .
C20 P2 Co1 117.91(14) . .
C9 P3 C23 103.63(14) . .
C9 P3 C26 104.82(15) . .
C23 P3 C26 104.65(17) . .
C9 P3 Co1 111.27(10) . .
C23 P3 Co1 113.89(11) . .
C26 P3 Co1 117.30(12) . .
N1 N1 Co1 174.6(3) 2_766 .
C1 B1 C9 110.5(2) . .
C1 B1 C8 106.3(2) . .
C9 B1 C8 110.0(2) . .
C1 B1 C7 106.0(2) . .
C9 B1 C7 111.0(2) . .
C8 B1 C7 112.9(2) . .
C2 C1 C6 114.8(3) . .
C2 C1 B1 124.3(3) . .
C6 C1 B1 120.9(3) . .
C1 C2 C3 122.7(3) . .
C1 C2 H2 118.6 . .
C3 C2 H2 118.6 . .
C4 C3 C2 120.4(3) . .
C4 C3 H3 119.8 . .
C2 C3 H3 119.8 . .
C5 C4 C3 118.4(3) . .
C5 C4 H4 120.8 . .
C3 C4 H4 120.8 . .
C4 C5 C6 120.5(3) . .
C4 C5 H5 119.8 . .
C6 C5 H5 119.8 . .
C5 C6 C1 123.1(3) . .
C5 C6 H6 118.5 . .
C1 C6 H6 118.5 . .
B1 C7 P1 115.60(19) . .
B1 C7 H7A 108.4 . .
P1 C7 H7A 108.4 . .
B1 C7 H7B 108.4 . .
P1 C7 H7B 108.4 . .
H7A C7 H7B 107.4 . .
B1 C8 P2 115.13(19) . .
B1 C8 H8A 108.5 . .
P2 C8 H8A 108.5 . .
B1 C8 H8B 108.5 . .
P2 C8 H8B 108.5 . .
H8A C8 H8B 107.5 . .
B1 C9 P3 115.2(2) . .
B1 C9 H9A 108.5 . .
P3 C9 H9A 108.5 . .
B1 C9 H9B 108.5 . .
P3 C9 H9B 108.5 . .
H9A C9 H9B 107.5 . .
C11 C10 H10A 109.5 . .
C11 C10 H10B 109.5 . .
H10A C10 H10B 109.5 . .
C11 C10 H10C 109.5 . .
H10A C10 H10C 109.5 . .
H10B C10 H10C 109.5 . .
C10 C11 C12 109.0(3) . .
C10 C11 P1 112.1(2) . .
C12 C11 P1 118.7(2) . .
C10 C11 H11 105.3 . .
C12 C11 H11 105.3 . .
P1 C11 H11 105.3 . .
C11 C12 H12A 109.5 . .
C11 C12 H12B 109.5 . .
H12A C12 H12B 109.5 . .
C11 C12 H12C 109.5 . .
H12A C12 H12C 109.5 . .
H12B C12 H12C 109.5 . .
C14 C13 H13A 109.5 . .
C14 C13 H13B 109.5 . .
H13A C13 H13B 109.5 . .
C14 C13 H13C 109.5 . .
H13A C13 H13C 109.5 . .
H13B C13 H13C 109.5 . .
C13 C14 C15 112.3(3) . .
C13 C14 P1 113.3(2) . .
C15 C14 P1 118.4(2) . .
C13 C14 H14 103.6 . .
C15 C14 H14 103.6 . .
P1 C14 H14 103.6 . .
C14 C15 H15A 109.5 . .
C14 C15 H15B 109.5 . .
H15A C15 H15B 109.5 . .
C14 C15 H15C 109.5 . .
H15A C15 H15C 109.5 . .
H15B C15 H15C 109.5 . .
C17 C16 H16A 109.5 . .
C17 C16 H16B 109.5 . .
H16A C16 H16B 109.5 . .
C17 C16 H16C 109.5 . .
H16A C16 H16C 109.5 . .
H16B C16 H16C 109.5 . .
C16 C17 C18 110.0(3) . .
C16 C17 P2 112.2(2) . .
C18 C17 P2 117.6(2) . .
C16 C17 H17 105.3 . .
C18 C17 H17 105.3 . .
P2 C17 H17 105.3 . .
C17 C18 H18A 109.5 . .
C17 C18 H18B 109.5 . .
H18A C18 H18B 109.5 . .
C17 C18 H18C 109.5 . .
H18A C18 H18C 109.5 . .
H18B C18 H18C 109.5 . .
C20 C19 H19A 109.5 . .
C20 C19 H19B 109.5 . .
H19A C19 H19B 109.5 . .
C20 C19 H19C 109.5 . .
H19A C19 H19C 109.5 . .
H19B C19 H19C 109.5 . .
C21A C20 C21B 26.6(9) . .
C21A C20 C19 119.9(8) . .
C21B C20 C19 120.8(8) . .
C21A C20 P2 123.1(8) . .
C21B C20 P2 122.9(8) . .
C19 C20 P2 114.6(2) . .
C21A C20 H20 95.1 . .
C21B C20 H20 68.5 . .
C19 C20 H20 95.1 . .
P2 C20 H20 95.1 . .
C20 C21A H21A 109.5 . .
C20 C21A H21B 109.5 . .
C20 C21A H21C 109.5 . .
C20 C21B H21D 109.5 . .
C20 C21B H21E 109.5 . .
H21D C21B H21E 109.5 . .
C20 C21B H21F 109.5 . .
H21D C21B H21F 109.5 . .
H21E C21B H21F 109.5 . .
C23 C22 H22A 109.5 . .
C23 C22 H22B 109.5 . .
H22A C22 H22B 109.5 . .
C23 C22 H22C 109.5 . .
H22A C22 H22C 109.5 . .
H22B C22 H22C 109.5 . .
C22 C23 C24 109.3(3) . .
C22 C23 P3 111.8(2) . .
C24 C23 P3 118.9(3) . .
C22 C23 H23 105.2 . .
C24 C23 H23 105.2 . .
P3 C23 H23 105.2 . .
C23 C24 H24A 109.5 . .
C23 C24 H24B 109.5 . .
H24A C24 H24B 109.5 . .
C23 C24 H24C 109.5 . .
H24A C24 H24C 109.5 . .
H24B C24 H24C 109.5 . .
C26 C25 H25A 109.5 . .
C26 C25 H25B 109.5 . .
H25A C25 H25B 109.5 . .
C26 C25 H25C 109.5 . .
H25A C25 H25C 109.5 . .
H25B C25 H25C 109.5 . .
C27 C26 C25 118.5(3) . .
C27 C26 P3 120.4(3) . .
C25 C26 P3 114.5(3) . .
C27 C26 H26 98.6 . .
C25 C26 H26 98.6 . .
P3 C26 H26 98.6 . .
C26 C27 H27A 109.5 . .
C26 C27 H27B 109.5 . .
H27A C27 H27B 109.5 . .
C26 C27 H27C 109.5 . .
H27A C27 H27C 109.5 . .
H27B C27 H27C 109.5 . .
O2 Na1 O2 180.0 2_777 .
O2 Na1 O1 93.13(9) 2_777 .
O2 Na1 O1 86.87(9) . .
O2 Na1 O1 86.87(9) 2_777 2_777
O2 Na1 O1 93.13(9) . 2_777
O1 Na1 O1 180.000(2) . 2_777
O2 Na1 O3 91.13(9) 2_777 .
O2 Na1 O3 88.87(9) . .
O1 Na1 O3 87.75(9) . .
O1 Na1 O3 92.25(9) 2_777 .
O2 Na1 O3 88.87(9) 2_777 2_777
O2 Na1 O3 91.13(9) . 2_777
O1 Na1 O3 92.25(9) . 2_777
O1 Na1 O3 87.75(9) 2_777 2_777
O3 Na1 O3 180.000(1) . 2_777
C28 O1 C31 108.4(3) . .
C28 O1 Na1 123.0(3) . .
C31 O1 Na1 128.5(2) . .
O1 C28 C29 107.8(4) . .
O1 C28 H28A 110.2 . .
C29 C28 H28A 110.2 . .
O1 C28 H28B 110.2 . .
C29 C28 H28B 110.2 . .
H28A C28 H28B 108.5 . .
C30 C29 C28 105.8(4) . .
C30 C29 H29A 110.6 . .
C28 C29 H29A 110.6 . .
C30 C29 H29B 110.6 . .
C28 C29 H29B 110.6 . .
H29A C29 H29B 108.7 . .
C29 C30 C31 109.7(5) . .
C29 C30 H30A 109.7 . .
C31 C30 H30A 109.7 . .
C29 C30 H30B 109.7 . .
C31 C30 H30B 109.7 . .
H30A C30 H30B 108.2 . .
O1 C31 C30 105.5(4) . .
O1 C31 H31A 110.6 . .
C30 C31 H31A 110.7 . .
O1 C31 H31B 110.7 . .
C30 C31 H31B 110.7 . .
H31A C31 H31B 108.8 . .
C32 O2 C35 109.4(3) . .
C32 O2 Na1 125.8(2) . .
C35 O2 Na1 124.8(2) . .
O2 C32 C33 107.6(3) . .
O2 C32 H32A 110.2 . .
C33 C32 H32A 110.2 . .
O2 C32 H32B 110.2 . .
C33 C32 H32B 110.2 . .
H32A C32 H32B 108.5 . .
C32 C33 C34 101.4(3) . .
C32 C33 H33A 111.5 . .
C34 C33 H33A 111.5 . .
C32 C33 H33B 111.5 . .
C34 C33 H33B 111.5 . .
H33A C33 H33B 109.3 . .
C33 C34 C35 103.9(3) . .
C33 C34 H34A 111.0 . .
C35 C34 H34A 111.0 . .
C33 C34 H34B 111.0 . .
C35 C34 H34B 111.0 . .
H34A C34 H34B 109.0 . .
O2 C35 C34 105.8(3) . .
O2 C35 H35A 110.6 . .
C34 C35 H35A 110.6 . .
O2 C35 H35B 110.6 . .
C34 C35 H35B 110.6 . .
H35A C35 H35B 108.7 . .
C36 O3 C39 107.6(3) . .
C36 O3 Na1 124.5(2) . .
C39 O3 Na1 127.8(3) . .
O3 C36 C37 106.1(3) . .
O3 C36 H36A 110.5 . .
C37 C36 H36A 110.5 . .
O3 C36 H36B 110.5 . .
C37 C36 H36B 110.5 . .
H36A C36 H36B 108.7 . .
C36 C37 C38 103.0(3) . .
C36 C37 H37A 111.2 . .
C38 C37 H37A 111.2 . .
C36 C37 H37B 111.2 . .
C38 C37 H37B 111.2 . .
H37A C37 H37B 109.1 . .
C39 C38 C37 106.2(4) . .
C39 C38 H38A 110.5 . .
C37 C38 H38A 110.5 . .
C39 C38 H38B 110.5 . .
C37 C38 H38B 110.5 . .
H38A C38 H38B 108.7 . .
C38 C39 O3 110.7(4) . .
C38 C39 H39A 109.5 . .
O3 C39 H39A 109.5 . .
C38 C39 H39B 109.5 . .
O3 C39 H39B 109.5 . .
H39A C39 H39B 108.1 . .
C43 O4 C40 101.0(6) . .
O4 C40 C41 99.2(5) . .
O4 C40 H40A 111.8 . .
C41 C40 H40A 111.8 . .
O4 C40 H40B 112.0 . .
C41 C40 H40B 112.2 . .
H40A C40 H40B 109.6 . .
C42 C41 C40 89.4(8) . .
C42 C41 H41A 114.1 . .
C40 C41 H41A 113.7 . .
C42 C41 H41B 113.7 . .
C40 C41 H41B 113.6 . .
H41A C41 H41B 111.0 . .
C41 C42 C43 104.0(8) . .
C41 C42 H42A 111.3 . .
C43 C42 H42A 111.4 . .
C41 C42 H42B 110.5 . .
C43 C42 H42B 110.7 . .
H42A C42 H42B 108.9 . .
C42 C43 O4 104.5(7) . .
C42 C43 H43A 110.5 . .
O4 C43 H43A 110.8 . .
C42 C43 H43B 111.2 . .
O4 C43 H43B 111.0 . .
H43A C43 H43B 108.9 . .

loop_
_geom_bond_atom_site_label_1
_geom_bond_atom_site_label_2
_geom_bond_distance
_geom_bond_site_symmetry_2
Co1 N1 1.805(2) .
Co1 P2 2.2300(9) .
Co1 P1 2.2318(9) .
Co1 P3 2.2487(9) .
P1 C7 1.830(3) .
P1 C11 1.859(3) .
P1 C14 1.867(3) .
P2 C8 1.826(3) .
P2 C17 1.857(3) .
P2 C20 1.864(4) .
P3 C9 1.834(3) .
P3 C23 1.865(3) .
P3 C26 1.864(3) .
N1 N1 1.147(4) 2_766
B1 C1 1.643(4) .
B1 C9 1.656(5) .
B1 C8 1.669(5) .
B1 C7 1.674(4) .
C1 C2 1.382(4) .
C1 C6 1.398(4) .
C2 C3 1.389(4) .
C2 H2 0.9500 .
C3 C4 1.376(5) .
C3 H3 0.9500 .
C4 C5 1.370(4) .
C4 H4 0.9500 .
C5 C6 1.374(4) .
C5 H5 0.9500 .
C6 H6 0.9500 .
C7 H7A 0.9900 .
C7 H7B 0.9900 .
C8 H8A 0.9900 .
C8 H8B 0.9900 .
C9 H9A 0.9900 .
C9 H9B 0.9900 .
C10 C11 1.521(4) .
C10 H10A 0.9800 .
C10 H10B 0.9800 .
C10 H10C 0.9800 .
C11 C12 1.546(4) .
C11 H11 1.0000 .
C12 H12A 0.9800 .
C12 H12B 0.9800 .
C12 H12C 0.9800 .
C13 C14 1.518(4) .
C13 H13A 0.9800 .
C13 H13B 0.9800 .
C13 H13C 0.9800 .
C14 C15 1.515(4) .
C14 H14 1.0000 .
C15 H15A 0.9800 .
C15 H15B 0.9800 .
C15 H15C 0.9800 .
C16 C17 1.526(4) .
C16 H16A 0.9800 .
C16 H16B 0.9800 .
C16 H16C 0.9800 .
C17 C18 1.530(4) .
C17 H17 1.0000 .
C18 H18A 0.9800 .
C18 H18B 0.9800 .
C18 H18C 0.9800 .
C19 C20 1.475(5) .
C19 H19A 0.9800 .
C19 H19B 0.9800 .
C19 H19C 0.9800 .
C20 C21A 1.386(18) .
C20 C21B 1.478(18) .
C20 H20 1.0000 .
C21A H21A 0.9800 .
C21A H21B 0.9800 .
C21A H21C 0.9800 .
C21B H21D 0.9800 .
C21B H21E 0.9800 .
C21B H21F 0.9800 .
C22 C23 1.519(4) .
C22 H22A 0.9800 .
C22 H22B 0.9800 .
C22 H22C 0.9800 .
C23 C24 1.538(5) .
C23 H23 1.0000 .
C24 H24A 0.9800 .
C24 H24B 0.9800 .
C24 H24C 0.9800 .
C25 C26 1.481(4) .
C25 H25A 0.9800 .
C25 H25B 0.9800 .
C25 H25C 0.9800 .
C26 C27 1.473(5) .
C26 H26 1.0000 .
C27 H27A 0.9800 .
C27 H27B 0.9800 .
C27 H27C 0.9800 .
Na1 O2 2.331(2) 2_777
Na1 O2 2.331(2) .
Na1 O1 2.367(2) .
Na1 O1 2.367(2) 2_777
Na1 O3 2.372(2) .
Na1 O3 2.372(2) 2_777
O1 C28 1.397(5) .
O1 C31 1.431(4) .
C28 C29 1.477(6) .
C28 H28A 0.9900 .
C28 H28B 0.9900 .
C29 C30 1.368(7) .
C29 H29A 0.9900 .
C29 H29B 0.9900 .
C30 C31 1.472(6) .
C30 H30A 0.9900 .
C30 H30B 0.9900 .
C31 H31A 0.9900 .
C31 H31B 0.9900 .
O2 C32 1.408(4) .
O2 C35 1.438(4) .
C32 C33 1.498(5) .
C32 H32A 0.9900 .
C32 H32B 0.9900 .
C33 C34 1.507(5) .
C33 H33A 0.9900 .
C33 H33B 0.9900 .
C34 C35 1.509(5) .
C34 H34A 0.9900 .
C34 H34B 0.9900 .
C35 H35A 0.9900 .
C35 H35B 0.9900 .
O3 C36 1.425(4) .
O3 C39 1.423(5) .
C36 C37 1.492(5) .
C36 H36A 0.9900 .
C36 H36B 0.9900 .
C37 C38 1.504(6) .
C37 H37A 0.9900 .
C37 H37B 0.9900 .
C38 C39 1.384(5) .
C38 H38A 0.9900 .
C38 H38B 0.9900 .
C39 H39A 0.9900 .
C39 H39B 0.9900 .
O4 C43 1.397(7) .
O4 C40 1.424(7) .
C40 C41 1.573(9) .
C40 H40A 0.9900 .
C40 H40B 0.9900 .
C41 C42 1.284(9) .
C41 H41A 0.9900 .
C41 H41B 0.9900 .
C42 C43 1.395(10) .
C42 H42A 0.9900 .
C42 H42B 0.9900 .
C43 H43A 0.9900 .
C43 H43B 0.9900 .
